data_7007908
loop_
_publ_author_name
'Chow, Cheuk-Fai'
'Lam, Michael H. W.'
'Sui, Hongyan'
'Wong, Wai-Yeung'

_publ_section_title
;
 Design and synthesis of heterobimetallic donor-acceptor
 chemodosimetric ensembles for the detection of sulfhydryl-containing
 amino acids and peptides.
;
_journal_issue 3
_journal_name_full 'Dalton transactions (Cambridge, England : 2003)'
_journal_page_first 475
_journal_page_last 484
_journal_paper_doi 10.1039/b410974k
_journal_year 2005
_chemical_formula_sum 'C27 H36 Cl5 N6 O5 Pt2 Ru S2'
_chemical_formula_weight 1257.24
_chemical_name_systematic
;
?
;
_space_group_IT_number 2
_symmetry_cell_setting triclinic
_symmetry_space_group_name_Hall '-P 1'
_symmetry_space_group_name_H-M 'P -1'
_atom_sites_solution_hydrogens geom
_atom_sites_solution_primary direct
_atom_sites_solution_secondary difmap
_audit_creation_method SHELXL-97
_cell_angle_alpha 90.900(2)
_cell_angle_beta 92.6500(10)
_cell_angle_gamma 113.5610(10)
_cell_formula_units_Z 4
_cell_length_a 14.5510(11)
_cell_length_b 16.3438(12)
_cell_length_c 20.4221(15)
_cell_measurement_temperature 273(2)
_cell_volume 4444.0(6)
_computing_data_reduction SAINT
_computing_structure_refinement 'SHELXL-97 (Sheldrick, 1997)'
_computing_structure_solution 'SHELXS-97 (Sheldrick, 1990)'
_diffrn_ambient_temperature 273(2)
_diffrn_measured_fraction_theta_full 0.979
_diffrn_measured_fraction_theta_max 0.979
_diffrn_measurement_device_type 'Smart CCD'
_diffrn_radiation_monochromator graphite
_diffrn_radiation_source 'fine-focus sealed tube'
_diffrn_radiation_type MoK\a
_diffrn_radiation_wavelength 0.71073
_diffrn_reflns_av_R_equivalents 0.0476
_diffrn_reflns_av_sigmaI/netI 0.1220
_diffrn_reflns_limit_h_max 17
_diffrn_reflns_limit_h_min -17
_diffrn_reflns_limit_k_max 19
_diffrn_reflns_limit_k_min -18
_diffrn_reflns_limit_l_max 24
_diffrn_reflns_limit_l_min -23
_diffrn_reflns_number 22090
_diffrn_reflns_theta_full 25.00
_diffrn_reflns_theta_max 25.00
_diffrn_reflns_theta_min 1.87
_exptl_absorpt_coefficient_mu 7.048
_exptl_absorpt_correction_T_max 1.0000
_exptl_absorpt_correction_T_min 0.5376
_exptl_absorpt_correction_type SADABS
_exptl_crystal_colour yellow
_exptl_crystal_density_diffrn 1.879
_exptl_crystal_density_method 'not measured'
_exptl_crystal_description block
_exptl_crystal_F_000 2388
_exptl_crystal_size_max 0.31
_exptl_crystal_size_mid 0.19
_exptl_crystal_size_min 0.16
_refine_diff_density_max 2.103
_refine_diff_density_min -0.996
_refine_diff_density_rms 0.186
_refine_ls_extinction_method none
_refine_ls_goodness_of_fit_ref 0.965
_refine_ls_hydrogen_treatment mixed
_refine_ls_matrix_type full
_refine_ls_number_parameters 830
_refine_ls_number_reflns 15349
_refine_ls_number_restraints 2
_refine_ls_restrained_S_all 0.965
_refine_ls_R_factor_all 0.1410
_refine_ls_R_factor_gt 0.0608
_refine_ls_shift/su_max 0.005
_refine_ls_shift/su_mean 0.002
_refine_ls_structure_factor_coef Fsqd
_refine_ls_weighting_details 'calc w=1/[\s^2^(Fo^2^)+(0.0810P)^2^+0.0000P] where P=(Fo^2^+2Fc^2^)/3'
_refine_ls_weighting_scheme calc
_refine_ls_wR_factor_gt 0.1414
_refine_ls_wR_factor_ref 0.1801
_reflns_number_gt 7984
_reflns_number_total 15349
_reflns_threshold_expression >2sigma(I)
_cod_data_source_file b410974k.txt
_cod_data_source_block wy0818wm
_cod_depositor_comments
;
The following automatic conversions were performed:
'_symmetry_cell_setting' value 'Triclinic' changed to 'triclinic'
according to '/home/saulius/struct/CIF-dictionaries/cif_core.dic'
dictionary named 'cif_core.dic' version 2.4.1 from 2010-06-29.

Automatic conversion script
Id: cif_fix_enum 1527 2010-12-29 10:47:43Z saulius 
;
_cod_original_sg_symbol_H-M P-1
_cod_database_code 7007908

loop_
_symmetry_equiv_pos_as_xyz
'x, y, z'
'-x, -y, -z'

loop_
_atom_site_label
_atom_site_type_symbol
_atom_site_fract_x
_atom_site_fract_y
_atom_site_fract_z
_atom_site_U_iso_or_equiv
_atom_site_adp_type
_atom_site_occupancy
_atom_site_symmetry_multiplicity
_atom_site_calc_flag
_atom_site_refinement_flags
_atom_site_disorder_assembly
_atom_site_disorder_group
C1 C 0.0328(12) 0.7436(13) 0.6208(7) 0.062(5) Uani 1 1 d . . .
H1A H 0.0914 0.7956 0.6238 0.075 Uiso 1 1 calc R . .
C2 C 0.0257(18) 0.6768(16) 0.5776(9) 0.084(6) Uani 1 1 d . . .
H2A H 0.0775 0.6851 0.5500 0.100 Uiso 1 1 calc R . .
C3 C -0.058(2) 0.5959(16) 0.5744(10) 0.092(7) Uani 1 1 d . . .
H3A H -0.0621 0.5482 0.5474 0.110 Uiso 1 1 calc R . .
C4 C -0.1323(14) 0.5907(12) 0.6117(9) 0.069(5) Uani 1 1 d . . .
H4A H -0.1914 0.5392 0.6094 0.083 Uiso 1 1 calc R . .
C5 C -0.1229(14) 0.6618(13) 0.6549(8) 0.070(5) Uani 1 1 d . . .
C6 C -0.2032(12) 0.6575(12) 0.7025(8) 0.059(4) Uani 1 1 d . . .
C7 C -0.2960(15) 0.5822(13) 0.7047(9) 0.087(6) Uani 1 1 d . . .
H7A H -0.3079 0.5306 0.6796 0.104 Uiso 1 1 calc R . .
C8 C -0.3673(17) 0.5864(18) 0.7440(13) 0.120(9) Uani 1 1 d . . .
H8A H -0.4302 0.5396 0.7451 0.144 Uiso 1 1 calc R . .
C9 C -0.3421(19) 0.661(2) 0.7811(12) 0.122(9) Uani 1 1 d . . .
H9A H -0.3873 0.6670 0.8098 0.146 Uiso 1 1 calc R . .
C10 C -0.2497(18) 0.7300(16) 0.7768(10) 0.095(6) Uani 1 1 d . . .
H10A H -0.2349 0.7801 0.8043 0.114 Uiso 1 1 calc R . .
C11 C -0.1498(10) 0.8519(11) 0.5886(8) 0.057(4) Uani 1 1 d . . .
H11A H -0.1257 0.8113 0.5723 0.068 Uiso 1 1 calc R . .
C12 C -0.2075(12) 0.8829(14) 0.5468(9) 0.076(6) Uani 1 1 d . . .
H12A H -0.2189 0.8654 0.5026 0.091 Uiso 1 1 calc R . .
C13 C -0.2466(13) 0.9393(14) 0.5723(11) 0.086(6) Uani 1 1 d . . .
H13A H -0.2877 0.9579 0.5457 0.103 Uiso 1 1 calc R . .
C14 C -0.2259(12) 0.9684(12) 0.6362(10) 0.073(5) Uani 1 1 d . . .
H14A H -0.2508 1.0081 0.6533 0.087 Uiso 1 1 calc R . .
C15 C -0.1656(11) 0.9367(11) 0.6761(8) 0.055(4) Uani 1 1 d . . .
C16 C -0.1354(13) 0.9652(11) 0.7479(8) 0.061(4) Uani 1 1 d . . .
C17 C -0.1694(15) 1.0237(13) 0.7782(9) 0.081(6) Uani 1 1 d . . .
H17A H -0.2108 1.0471 0.7569 0.097 Uiso 1 1 calc R . .
C18 C -0.1344(17) 1.0443(15) 0.8451(11) 0.097(7) Uani 1 1 d . . .
H18A H -0.1546 1.0822 0.8693 0.117 Uiso 1 1 calc R . .
C19 C -0.0750(16) 1.0118(13) 0.8739(9) 0.083(6) Uani 1 1 d . . .
H19A H -0.0517 1.0278 0.9173 0.100 Uiso 1 1 calc R . .
C20 C -0.0477(14) 0.9537(13) 0.8389(8) 0.076(5) Uani 1 1 d . . .
H20A H -0.0071 0.9296 0.8603 0.091 Uiso 1 1 calc R . .
C21 C 0.0247(12) 0.8055(11) 0.7933(8) 0.059(4) Uani 1 1 d . . .
C22 C 0.0811(13) 0.9302(11) 0.6964(8) 0.058(4) Uani 1 1 d . . .
C23 C 0.3276(15) 0.8972(15) 1.0253(9) 0.106(8) Uani 1 1 d . . .
H23A H 0.3668 0.8984 1.0647 0.159 Uiso 1 1 calc R . .
H23B H 0.2961 0.9383 1.0305 0.159 Uiso 1 1 calc R . .
H23C H 0.3705 0.9142 0.9892 0.159 Uiso 1 1 calc R . .
C24 C 0.311(2) 0.7326(18) 1.0028(13) 0.175(15) Uani 1 1 d . . .
H24A H 0.3482 0.7362 1.0437 0.263 Uiso 1 1 calc R . .
H24B H 0.3570 0.7567 0.9690 0.263 Uiso 1 1 calc R . .
H24C H 0.2688 0.6712 0.9917 0.263 Uiso 1 1 calc R . .
C25 C 0.5025(12) 1.2360(13) 0.6593(9) 0.087(6) Uani 1 1 d . . .
H25A H 0.5620 1.2740 0.6388 0.131 Uiso 1 1 calc R . .
H25B H 0.5209 1.2084 0.6959 0.131 Uiso 1 1 calc R . .
H25C H 0.4676 1.2710 0.6743 0.131 Uiso 1 1 calc R . .
C26 C 0.5101(14) 1.1040(15) 0.5856(10) 0.103(7) Uani 1 1 d . . .
H26A H 0.5690 1.1473 0.5677 0.155 Uiso 1 1 calc R . .
H26B H 0.4779 1.0551 0.5544 0.155 Uiso 1 1 calc R . .
H26C H 0.5289 1.0822 0.6252 0.155 Uiso 1 1 calc R . .
C27 C 0.2285(14) 0.6159(13) 0.2072(9) 0.076(5) Uani 1 1 d . . .
H27A H 0.2819 0.6716 0.2106 0.091 Uiso 1 1 calc R . .
C28 C 0.2317(18) 0.5517(17) 0.1641(10) 0.096(7) Uani 1 1 d . . .
H28A H 0.2854 0.5651 0.1372 0.116 Uiso 1 1 calc R . .
C29 C 0.1550(19) 0.4672(14) 0.1607(11) 0.094(7) Uani 1 1 d . . .
H29A H 0.1570 0.4222 0.1332 0.113 Uiso 1 1 calc R . .
C30 C 0.0782(16) 0.4529(14) 0.1985(10) 0.082(6) Uani 1 1 d . . .
H30A H 0.0245 0.3973 0.1969 0.099 Uiso 1 1 calc R . .
C31 C 0.0782(12) 0.5178(12) 0.2386(9) 0.061(5) Uani 1 1 d . . .
C32 C -0.0046(12) 0.5038(12) 0.2835(8) 0.059(4) Uani 1 1 d . . .
C33 C -0.0852(14) 0.4236(12) 0.2863(9) 0.079(6) Uani 1 1 d . . .
H33A H -0.0913 0.3752 0.2593 0.095 Uiso 1 1 calc R . .
C34 C -0.1586(13) 0.4163(13) 0.3310(10) 0.078(6) Uani 1 1 d . . .
H34A H -0.2157 0.3637 0.3329 0.094 Uiso 1 1 calc R . .
C35 C -0.1445(13) 0.4853(14) 0.3699(10) 0.080(6) Uani 1 1 d . . .
H35A H -0.1901 0.4805 0.4016 0.096 Uiso 1 1 calc R . .
C36 C -0.0616(13) 0.5661(12) 0.3642(9) 0.071(5) Uani 1 1 d . . .
H36A H -0.0550 0.6144 0.3915 0.085 Uiso 1 1 calc R . .
C37 C 0.0274(14) 0.7018(14) 0.1737(9) 0.082(6) Uani 1 1 d . . .
H37A H 0.0610 0.6695 0.1560 0.098 Uiso 1 1 calc R . .
C38 C -0.0365(19) 0.7258(19) 0.1327(9) 0.122(9) Uani 1 1 d . . .
H38A H -0.0415 0.7132 0.0878 0.146 Uiso 1 1 calc R . .
C39 C -0.0918(17) 0.7679(17) 0.1585(13) 0.108(8) Uani 1 1 d . . .
H39A H -0.1375 0.7815 0.1324 0.130 Uiso 1 1 calc R . .
C40 C -0.0777(16) 0.7880(16) 0.2212(10) 0.101(8) Uani 1 1 d . . .
H40A H -0.1135 0.8175 0.2400 0.121 Uiso 1 1 calc R . .
C41 C -0.0119(13) 0.7670(12) 0.2601(8) 0.058(4) Uani 1 1 d . . .
C42 C 0.0162(12) 0.7989(11) 0.3285(9) 0.068(5) Uani 1 1 d . . .
C43 C -0.0291(13) 0.8485(13) 0.3626(9) 0.074(5) Uani 1 1 d . . .
H43A H -0.0786 0.8627 0.3416 0.088 Uiso 1 1 calc R . .
C44 C 0.0009(16) 0.8744(13) 0.4257(10) 0.080(6) Uani 1 1 d . . .
H44A H -0.0276 0.9068 0.4491 0.096 Uiso 1 1 calc R . .
C45 C 0.0731(16) 0.8525(12) 0.4544(10) 0.083(6) Uani 1 1 d . . .
H45A H 0.0952 0.8711 0.4977 0.100 Uiso 1 1 calc R . .
C46 C 0.1134(13) 0.8043(12) 0.4216(8) 0.064(5) Uani 1 1 d . . .
H46A H 0.1631 0.7905 0.4426 0.077 Uiso 1 1 calc R . .
C47 C 0.2116(11) 0.6663(11) 0.3755(8) 0.056(4) Uani 1 1 d . . .
C48 C 0.2550(14) 0.7951(12) 0.2785(8) 0.058(4) Uani 1 1 d . . .
C49 C 0.5076(15) 0.7749(13) 0.6146(10) 0.103(7) Uani 1 1 d . . .
H49A H 0.5501 0.7770 0.6526 0.155 Uiso 1 1 calc R . .
H49B H 0.4588 0.7975 0.6265 0.155 Uiso 1 1 calc R . .
H49C H 0.5476 0.8109 0.5814 0.155 Uiso 1 1 calc R . .
C50 C 0.5502(13) 0.6420(14) 0.5663(9) 0.085(6) Uani 1 1 d . . .
H50A H 0.5905 0.6468 0.6059 0.128 Uiso 1 1 calc R . .
H50B H 0.5894 0.6845 0.5359 0.128 Uiso 1 1 calc R . .
H50C H 0.5281 0.5828 0.5472 0.128 Uiso 1 1 calc R . .
C51 C 0.6588(15) 1.1097(15) 0.2340(11) 0.124(9) Uani 1 1 d . . .
H51A H 0.7175 1.1498 0.2138 0.186 Uiso 1 1 calc R . .
H51B H 0.6787 1.0823 0.2700 0.186 Uiso 1 1 calc R . .
H51C H 0.6217 1.1424 0.2498 0.186 Uiso 1 1 calc R . .
C52 C 0.6699(16) 0.9819(17) 0.1629(12) 0.135(9) Uani 1 1 d . . .
H52A H 0.7279 1.0251 0.1440 0.202 Uiso 1 1 calc R . .
H52B H 0.6387 0.9312 0.1331 0.202 Uiso 1 1 calc R . .
H52C H 0.6901 0.9631 0.2034 0.202 Uiso 1 1 calc R . .
C53 C 0.6741(17) 0.628(3) 0.4100(9) 0.213(18) Uani 1 1 d D . .
H53A H 0.6243 0.5722 0.4242 0.256 Uiso 1 1 calc R . .
H53B H 0.6461 0.6727 0.4121 0.256 Uiso 1 1 calc R . .
C54 C 0.346(4) 0.580(3) 0.795(3) 0.29(2) Uiso 1 1 d . . .
Cl1 Cl 0.1084(6) 0.9003(5) 0.9658(3) 0.139(3) Uani 1 1 d . . .
Cl2 Cl 0.1862(5) 0.6837(4) 0.8683(3) 0.1029(19) Uani 1 1 d . . .
Cl3 Cl 0.2837(4) 1.1729(4) 0.7146(4) 0.130(3) Uani 1 1 d . . .
Cl4 Cl 0.2819(5) 0.9490(4) 0.5799(3) 0.115(2) Uani 1 1 d . . .
Cl5 Cl 0.2925(4) 0.7518(4) 0.5459(3) 0.1042(19) Uani 1 1 d . . .
Cl6 Cl 0.3958(4) 0.5557(4) 0.4442(3) 0.0947(17) Uani 1 1 d . . .
Cl7 Cl 0.4341(5) 1.0487(4) 0.2804(4) 0.125(2) Uani 1 1 d . . .
Cl8 Cl 0.4572(4) 0.8168(4) 0.1654(2) 0.0816(14) Uani 1 1 d . . .
Cl9 Cl 0.7003(13) 0.6144(9) 0.3309(6) 0.303(8) Uani 1 1 d D . .
Cl10 Cl 0.7819(7) 0.6612(6) 0.4627(4) 0.159(3) Uani 1 1 d D . .
N1 N -0.0415(9) 0.7369(8) 0.6589(6) 0.046(3) Uani 1 1 d . . .
N2 N -0.1810(10) 0.7315(9) 0.7379(6) 0.057(3) Uani 1 1 d . . .
N3 N -0.1295(8) 0.8794(9) 0.6503(6) 0.051(3) Uani 1 1 d . . .
N4 N -0.0757(9) 0.9297(8) 0.7763(6) 0.056(3) Uani 1 1 d . . .
N5 N 0.0668(10) 0.7937(9) 0.8389(6) 0.060(4) Uani 1 1 d . . .
N6 N 0.1587(11) 0.9826(10) 0.6783(7) 0.076(4) Uani 1 1 d . . .
N7 N 0.1514(9) 0.6002(9) 0.2437(6) 0.059(4) Uani 1 1 d . . .
N8 N 0.0070(9) 0.5767(9) 0.3221(6) 0.053(3) Uani 1 1 d . . .
N9 N 0.0409(9) 0.7232(9) 0.2356(6) 0.058(4) Uani 1 1 d . . .
N10 N 0.0846(9) 0.7763(8) 0.3606(6) 0.053(3) Uani 1 1 d . . .
N11 N 0.2550(9) 0.6510(9) 0.4185(7) 0.063(4) Uani 1 1 d . . .
N12 N 0.3258(10) 0.8519(9) 0.2605(6) 0.058(4) Uani 1 1 d . . .
O1 O 0.1811(12) 0.7637(13) 1.0674(6) 0.146(7) Uani 1 1 d . . .
O2 O 0.4094(9) 1.1953(8) 0.5449(5) 0.077(4) Uani 1 1 d . . .
O3 O 0.3966(11) 0.6074(11) 0.6371(6) 0.123(6) Uani 1 1 d . . .
O4 O 0.5647(9) 1.0678(10) 0.1186(6) 0.103(5) Uani 1 1 d . . .
O5 O 0.403(3) 0.582(2) 0.8617(17) 0.292(15) Uiso 1 1 d . . .
O6 O 0.559(3) 0.644(3) 0.154(2) 0.42(2) Uiso 1 1 d . . .
O7 O 0.815(2) 0.7069(17) 0.9648(12) 0.228(11) Uiso 1 1 d . . .
O8 O 0.7769(14) 0.5344(13) 0.1885(8) 0.147(6) Uiso 1 1 d . . .
O9 O 0.956(2) 0.529(2) 0.0198(14) 0.270(13) Uiso 1 1 d . . .
O10 O 0.380(3) 0.151(2) 0.1079(17) 0.330(17) Uiso 1 1 d . . .
Pt1 Pt 0.14829(5) 0.79036(5) 0.91943(3) 0.0621(2) Uani 1 1 d . . .
Pt2 Pt 0.28617(5) 1.06331(5) 0.64507(3) 0.0621(2) Uani 1 1 d . . .
Pt3 Pt 0.34667(5) 0.65497(4) 0.49680(3) 0.05350(19) Uani 1 1 d . . .
Pt4 Pt 0.44920(5) 0.93526(5) 0.22229(3) 0.0588(2) Uani 1 1 d . . .
Ru1 Ru -0.04736(9) 0.83638(9) 0.72030(6) 0.0472(3) Uani 1 1 d . . .
Ru2 Ru 0.13187(9) 0.69291(9) 0.30490(6) 0.0495(3) Uani 1 1 d . . .
S1 S 0.2381(4) 0.7925(4) 1.0103(2) 0.0825(16) Uani 1 1 d . . .
S2 S 0.4257(3) 1.1547(3) 0.6034(2) 0.0641(12) Uani 1 1 d . . .
S3 S 0.4458(3) 0.6640(3) 0.5844(2) 0.0645(12) Uani 1 1 d . . .
S4 S 0.5855(4) 1.0295(4) 0.1780(2) 0.0795(15) Uani 1 1 d . . .

loop_
_atom_site_aniso_label
_atom_site_aniso_U_11
_atom_site_aniso_U_22
_atom_site_aniso_U_33
_atom_site_aniso_U_23
_atom_site_aniso_U_13
_atom_site_aniso_U_12
C1 0.038(10) 0.098(15) 0.044(9) -0.001(10) -0.003(8) 0.021(10)
C2 0.114(19) 0.103(18) 0.061(12) 0.015(13) 0.033(12) 0.069(16)
C3 0.12(2) 0.081(17) 0.105(16) -0.002(14) 0.006(15) 0.076(17)
C4 0.066(13) 0.056(12) 0.088(13) -0.018(10) -0.009(11) 0.029(10)
C5 0.080(14) 0.073(14) 0.065(11) 0.025(11) -0.006(10) 0.040(12)
C6 0.053(11) 0.069(13) 0.052(10) 0.007(9) 0.009(8) 0.022(10)
C7 0.069(14) 0.065(14) 0.093(14) 0.009(11) 0.024(12) -0.011(11)
C8 0.057(15) 0.12(2) 0.14(2) 0.007(18) 0.024(15) -0.016(14)
C9 0.09(2) 0.15(3) 0.106(19) -0.006(18) 0.028(15) 0.018(18)
C10 0.087(17) 0.095(18) 0.090(15) 0.000(13) 0.003(13) 0.023(14)
C11 0.028(9) 0.071(12) 0.064(11) 0.018(9) 0.002(7) 0.011(8)
C12 0.039(11) 0.106(17) 0.073(12) 0.009(12) -0.010(9) 0.020(11)
C13 0.050(12) 0.090(16) 0.117(17) 0.039(14) -0.007(12) 0.028(11)
C14 0.050(11) 0.069(13) 0.095(14) 0.030(11) -0.008(10) 0.019(9)
C15 0.036(9) 0.050(11) 0.062(10) 0.008(9) 0.002(8) 0.000(8)
C16 0.072(12) 0.041(10) 0.075(12) 0.013(9) 0.002(9) 0.026(9)
C17 0.091(15) 0.084(15) 0.074(13) -0.002(11) 0.025(11) 0.041(13)
C18 0.110(19) 0.096(18) 0.100(17) -0.026(14) 0.015(14) 0.057(15)
C19 0.103(17) 0.080(16) 0.067(12) -0.016(11) -0.006(12) 0.038(13)
C20 0.090(15) 0.079(14) 0.057(11) -0.013(10) -0.014(10) 0.036(12)
C21 0.051(10) 0.057(11) 0.051(9) -0.003(8) -0.007(8) 0.005(8)
C22 0.062(12) 0.044(10) 0.060(10) 0.004(8) -0.015(9) 0.013(9)
C23 0.091(17) 0.15(2) 0.068(13) -0.007(14) -0.019(11) 0.043(16)
C24 0.22(3) 0.18(3) 0.17(3) -0.06(2) -0.13(2) 0.14(3)
C25 0.034(10) 0.107(17) 0.094(14) 0.021(12) -0.005(9) 0.001(10)
C26 0.064(14) 0.15(2) 0.104(15) 0.030(15) 0.009(12) 0.052(15)
C27 0.055(12) 0.077(14) 0.095(14) -0.016(12) 0.003(11) 0.026(11)
C28 0.105(19) 0.11(2) 0.093(15) -0.003(15) 0.031(14) 0.063(17)
C29 0.103(19) 0.059(15) 0.121(18) -0.034(14) -0.020(16) 0.037(14)
C30 0.077(15) 0.068(15) 0.100(16) 0.001(13) 0.013(13) 0.026(12)
C31 0.045(10) 0.049(11) 0.078(12) 0.016(10) 0.000(9) 0.007(9)
C32 0.044(10) 0.055(12) 0.065(11) 0.015(9) 0.001(8) 0.006(9)
C33 0.070(14) 0.052(12) 0.084(13) -0.007(10) -0.001(11) -0.008(10)
C34 0.040(11) 0.062(14) 0.105(16) 0.008(12) -0.001(11) -0.007(9)
C35 0.040(11) 0.075(15) 0.100(15) 0.001(13) 0.003(10) -0.004(10)
C36 0.050(12) 0.057(12) 0.098(14) 0.002(10) 0.004(10) 0.013(9)
C37 0.072(14) 0.102(17) 0.073(13) 0.017(12) 0.009(10) 0.037(12)
C38 0.12(2) 0.21(3) 0.051(12) 0.015(15) -0.020(12) 0.08(2)
C39 0.076(16) 0.15(2) 0.113(19) 0.023(17) -0.023(14) 0.063(16)
C40 0.103(18) 0.16(2) 0.078(14) 0.015(15) 0.005(13) 0.098(18)
C41 0.062(11) 0.071(12) 0.057(10) -0.002(9) 0.003(9) 0.042(10)
C42 0.046(10) 0.054(11) 0.108(15) 0.045(11) 0.034(10) 0.021(9)
C43 0.065(13) 0.101(16) 0.072(12) 0.018(11) 0.020(10) 0.051(12)
C44 0.087(16) 0.080(15) 0.088(15) 0.022(12) 0.040(12) 0.045(13)
C45 0.095(17) 0.051(12) 0.075(13) -0.011(10) 0.009(12) 0.000(11)
C46 0.072(13) 0.071(13) 0.050(10) -0.003(9) 0.004(9) 0.029(11)
C47 0.038(9) 0.064(12) 0.065(10) 0.016(9) 0.003(8) 0.019(8)
C48 0.069(13) 0.055(12) 0.066(11) -0.003(9) -0.013(9) 0.042(10)
C49 0.101(17) 0.091(16) 0.099(15) -0.054(13) -0.005(13) 0.022(13)
C50 0.066(13) 0.105(16) 0.085(13) -0.007(12) -0.014(10) 0.037(12)
C51 0.066(15) 0.12(2) 0.15(2) 0.030(17) 0.013(14) -0.008(14)
C52 0.074(17) 0.15(2) 0.18(2) 0.03(2) 0.048(16) 0.037(16)
C53 0.25(5) 0.31(5) 0.12(3) 0.02(3) 0.05(3) 0.15(4)
Cl1 0.171(7) 0.213(8) 0.086(4) -0.058(5) -0.048(4) 0.140(6)
Cl2 0.130(5) 0.112(5) 0.087(4) -0.013(3) -0.025(3) 0.073(4)
Cl3 0.074(4) 0.078(4) 0.237(8) -0.008(5) 0.053(5) 0.025(3)
Cl4 0.117(5) 0.090(4) 0.085(4) -0.025(3) 0.006(3) -0.012(3)
Cl5 0.107(5) 0.138(5) 0.100(4) -0.007(4) 0.016(3) 0.083(4)
Cl6 0.108(4) 0.082(4) 0.108(4) -0.032(3) -0.037(3) 0.058(3)
Cl7 0.099(5) 0.073(4) 0.178(6) -0.027(4) 0.049(4) 0.005(3)
Cl8 0.070(3) 0.099(4) 0.076(3) -0.001(3) 0.003(2) 0.034(3)
Cl9 0.53(2) 0.261(14) 0.206(11) -0.009(11) -0.055(13) 0.254(17)
Cl10 0.150(7) 0.166(8) 0.161(7) -0.011(6) 0.007(6) 0.066(6)
N1 0.033(7) 0.042(8) 0.054(7) 0.015(6) -0.010(6) 0.006(6)
N2 0.061(9) 0.056(9) 0.055(8) 0.006(7) 0.027(7) 0.022(8)
N3 0.033(7) 0.062(9) 0.048(8) 0.006(7) -0.007(6) 0.010(7)
N4 0.057(9) 0.050(9) 0.062(9) -0.002(7) -0.006(7) 0.021(7)
N5 0.067(9) 0.077(10) 0.036(7) -0.004(7) -0.019(6) 0.029(8)
N6 0.059(10) 0.068(11) 0.081(10) 0.016(9) 0.001(8) 0.004(8)
N7 0.029(7) 0.065(10) 0.078(9) 0.007(8) 0.006(7) 0.015(7)
N8 0.032(7) 0.064(10) 0.063(8) 0.017(8) 0.004(6) 0.017(7)
N9 0.044(8) 0.076(10) 0.050(8) 0.010(7) 0.002(6) 0.020(7)
N10 0.038(8) 0.054(9) 0.063(9) 0.019(7) 0.019(6) 0.013(7)
N11 0.042(8) 0.057(9) 0.078(10) 0.009(8) -0.005(7) 0.009(7)
N12 0.049(9) 0.044(9) 0.073(9) 0.000(7) 0.000(7) 0.011(7)
O1 0.115(13) 0.22(2) 0.057(8) 0.049(10) 0.012(8) 0.019(13)
O2 0.072(8) 0.078(9) 0.061(7) 0.017(6) -0.018(6) 0.012(7)
O3 0.090(11) 0.154(15) 0.077(9) 0.051(9) 0.003(8) -0.002(10)
O4 0.055(8) 0.126(12) 0.100(10) 0.050(9) -0.003(7) 0.006(8)
Pt1 0.0605(5) 0.0806(5) 0.0447(4) 0.0039(3) -0.0066(3) 0.0287(4)
Pt2 0.0406(4) 0.0560(5) 0.0781(5) 0.0188(4) -0.0101(3) 0.0081(3)
Pt3 0.0386(4) 0.0510(4) 0.0656(4) 0.0072(3) 0.0001(3) 0.0125(3)
Pt4 0.0427(4) 0.0634(5) 0.0610(4) 0.0117(3) 0.0047(3) 0.0109(3)
Ru1 0.0409(7) 0.0497(8) 0.0451(7) 0.0026(6) -0.0034(5) 0.0127(6)
Ru2 0.0327(7) 0.0517(8) 0.0604(8) 0.0068(7) 0.0030(6) 0.0127(6)
S1 0.077(4) 0.118(5) 0.048(3) 0.013(3) -0.008(2) 0.036(3)
S2 0.046(3) 0.070(3) 0.062(3) 0.014(2) -0.007(2) 0.010(2)
S3 0.053(3) 0.070(3) 0.060(3) 0.009(2) 0.001(2) 0.013(2)
S4 0.056(3) 0.087(4) 0.075(3) 0.027(3) 0.006(2) 0.006(3)

loop_
_atom_type_symbol
_atom_type_description
_atom_type_scat_dispersion_real
_atom_type_scat_dispersion_imag
_atom_type_scat_source
C C 0.0033 0.0016 'International Tables Vol C Tables 4.2.6.8 and 6.1.1.4'
H H 0.0000 0.0000 'International Tables Vol C Tables 4.2.6.8 and 6.1.1.4'
N N 0.0061 0.0033 'International Tables Vol C Tables 4.2.6.8 and 6.1.1.4'
O O 0.0106 0.0060 'International Tables Vol C Tables 4.2.6.8 and 6.1.1.4'
S S 0.1246 0.1234 'International Tables Vol C Tables 4.2.6.8 and 6.1.1.4'
Cl Cl 0.1484 0.1585 'International Tables Vol C Tables 4.2.6.8 and 6.1.1.4'
Ru Ru -1.2594 0.8363 'International Tables Vol C Tables 4.2.6.8 and 6.1.1.4'
Pt Pt -1.7033 8.3905 'International Tables Vol C Tables 4.2.6.8 and 6.1.1.4'

loop_
_geom_angle_atom_site_label_1
_geom_angle_atom_site_label_2
_geom_angle_atom_site_label_3
_geom_angle
_geom_angle_site_symmetry_1
_geom_angle_site_symmetry_3
_geom_angle_publ_flag
N1 C1 C2 121.9(17) . . ?
C1 C2 C3 120.8(18) . . ?
C4 C3 C2 116(2) . . ?
C3 C4 C5 121(2) . . ?
N1 C5 C4 121.7(17) . . ?
N1 C5 C6 114.8(17) . . ?
C4 C5 C6 123.4(18) . . ?
N2 C6 C7 123.1(16) . . ?
N2 C6 C5 114.1(16) . . ?
C7 C6 C5 122.7(18) . . ?
C8 C7 C6 119(2) . . ?
C9 C8 C7 117(2) . . ?
C8 C9 C10 120(2) . . ?
N2 C10 C9 126(2) . . ?
N3 C11 C12 121.0(17) . . ?
C13 C12 C11 118.9(17) . . ?
C12 C13 C14 120.6(17) . . ?
C13 C14 C15 118.4(18) . . ?
N3 C15 C14 120.0(15) . . ?
N3 C15 C16 116.3(13) . . ?
C14 C15 C16 123.7(16) . . ?
N4 C16 C17 125.7(17) . . ?
N4 C16 C15 114.4(14) . . ?
C17 C16 C15 119.9(15) . . ?
C16 C17 C18 113.3(18) . . ?
C19 C18 C17 122.4(19) . . ?
C18 C19 C20 118.8(19) . . ?
N4 C20 C19 124.1(17) . . ?
N5 C21 Ru1 174.2(15) . . ?
N6 C22 Ru1 175.2(16) . . ?
N7 C27 C28 121.4(19) . . ?
C27 C28 C29 120(2) . . ?
C30 C29 C28 117(2) . . ?
C31 C30 C29 120(2) . . ?
C30 C31 N7 124.3(17) . . ?
C30 C31 C32 121.9(17) . . ?
N7 C31 C32 113.8(17) . . ?
N8 C32 C33 122.6(16) . . ?
N8 C32 C31 114.9(15) . . ?
C33 C32 C31 122.5(18) . . ?
C32 C33 C34 118.5(18) . . ?
C35 C34 C33 118.4(17) . . ?
C34 C35 C36 120.6(19) . . ?
N8 C36 C35 122.9(18) . . ?
N9 C37 C38 121.6(19) . . ?
C39 C38 C37 120.1(19) . . ?
C40 C39 C38 117.1(19) . . ?
C39 C40 C41 121.9(19) . . ?
N9 C41 C40 121.6(16) . . ?
N9 C41 C42 114.6(14) . . ?
C40 C41 C42 123.5(16) . . ?
N10 C42 C43 119.4(17) . . ?
N10 C42 C41 117.5(15) . . ?
C43 C42 C41 123.0(15) . . ?
C44 C43 C42 118.8(17) . . ?
C43 C44 C45 118.8(18) . . ?
C46 C45 C44 121.2(19) . . ?
N10 C46 C45 121.7(18) . . ?
N11 C47 Ru2 176.9(14) . . ?
N12 C48 Ru2 176.9(15) . . ?
Cl9 C53 Cl10 111.4(14) . . ?
C5 N1 C1 118.0(16) . . ?
C5 N1 Ru1 115.5(12) . . ?
C1 N1 Ru1 126.4(12) . . ?
C10 N2 C6 114.9(17) . . ?
C10 N2 Ru1 128.7(15) . . ?
C6 N2 Ru1 116.3(10) . . ?
C11 N3 C15 121.0(13) . . ?
C11 N3 Ru1 125.6(11) . . ?
C15 N3 Ru1 113.3(10) . . ?
C20 N4 C16 115.7(14) . . ?
C20 N4 Ru1 127.5(12) . . ?
C16 N4 Ru1 116.6(11) . . ?
C21 N5 Pt1 172.6(14) . . ?
C22 N6 Pt2 176.6(15) . . ?
C27 N7 C31 116.9(16) . . ?
C27 N7 Ru2 125.4(12) . . ?
C31 N7 Ru2 117.7(12) . . ?
C36 N8 C32 116.8(14) . . ?
C36 N8 Ru2 127.9(13) . . ?
C32 N8 Ru2 115.2(10) . . ?
C37 N9 C41 117.6(14) . . ?
C37 N9 Ru2 127.4(12) . . ?
C41 N9 Ru2 114.9(10) . . ?
C46 N10 C42 119.9(15) . . ?
C46 N10 Ru2 126.4(11) . . ?
C42 N10 Ru2 113.7(12) . . ?
C47 N11 Pt3 166.7(14) . . ?
C48 N12 Pt4 171.7(14) . . ?
N5 Pt1 S1 177.3(4) . . ?
N5 Pt1 Cl2 89.1(4) . . ?
S1 Pt1 Cl2 93.53(19) . . ?
N5 Pt1 Cl1 88.2(4) . . ?
S1 Pt1 Cl1 89.2(2) . . ?
Cl2 Pt1 Cl1 177.1(2) . . ?
N6 Pt2 S2 177.3(4) . . ?
N6 Pt2 Cl4 88.2(5) . . ?
S2 Pt2 Cl4 91.16(19) . . ?
N6 Pt2 Cl3 88.6(5) . . ?
S2 Pt2 Cl3 92.1(2) . . ?
Cl4 Pt2 Cl3 176.6(2) . . ?
N11 Pt3 S3 177.6(4) . . ?
N11 Pt3 Cl5 87.3(4) . . ?
S3 Pt3 Cl5 90.28(19) . . ?
N11 Pt3 Cl6 90.4(4) . . ?
S3 Pt3 Cl6 92.00(17) . . ?
Cl5 Pt3 Cl6 177.63(19) . . ?
N12 Pt4 S4 178.8(4) . . ?
N12 Pt4 Cl7 88.5(4) . . ?
S4 Pt4 Cl7 91.2(2) . . ?
N12 Pt4 Cl8 88.8(4) . . ?
S4 Pt4 Cl8 91.4(2) . . ?
Cl7 Pt4 Cl8 177.3(2) . . ?
C21 Ru1 C22 89.3(6) . . ?
C21 Ru1 N1 92.5(6) . . ?
C22 Ru1 N1 96.0(6) . . ?
C21 Ru1 N2 92.1(6) . . ?
C22 Ru1 N2 174.8(6) . . ?
N1 Ru1 N2 78.9(5) . . ?
C21 Ru1 N4 93.8(6) . . ?
C22 Ru1 N4 90.0(6) . . ?
N1 Ru1 N4 171.3(5) . . ?
N2 Ru1 N4 94.9(5) . . ?
C21 Ru1 N3 172.9(6) . . ?
C22 Ru1 N3 91.6(5) . . ?
N1 Ru1 N3 94.4(5) . . ?
N2 Ru1 N3 87.6(5) . . ?
N4 Ru1 N3 79.1(5) . . ?
C47 Ru2 C48 90.3(6) . . ?
C47 Ru2 N7 89.8(6) . . ?
C48 Ru2 N7 94.4(6) . . ?
C47 Ru2 N8 90.9(5) . . ?
C48 Ru2 N8 172.3(6) . . ?
N7 Ru2 N8 78.0(5) . . ?
C47 Ru2 N9 175.6(6) . . ?
C48 Ru2 N9 91.7(5) . . ?
N7 Ru2 N9 94.0(5) . . ?
N8 Ru2 N9 87.6(5) . . ?
C47 Ru2 N10 97.6(6) . . ?
C48 Ru2 N10 93.0(5) . . ?
N7 Ru2 N10 169.5(5) . . ?
N8 Ru2 N10 94.4(5) . . ?
N9 Ru2 N10 78.4(5) . . ?
O1 S1 C23 109.2(11) . . ?
O1 S1 C24 108.1(13) . . ?
C23 S1 C24 101.0(13) . . ?
O1 S1 Pt1 114.8(7) . . ?
C23 S1 Pt1 109.3(7) . . ?
C24 S1 Pt1 113.5(8) . . ?
O2 S2 C25 109.6(8) . . ?
O2 S2 C26 107.3(8) . . ?
C25 S2 C26 98.4(10) . . ?
O2 S2 Pt2 113.7(5) . . ?
C25 S2 Pt2 112.8(6) . . ?
C26 S2 Pt2 113.8(7) . . ?
O3 S3 C50 108.0(10) . . ?
O3 S3 C49 109.5(10) . . ?
C50 S3 C49 99.4(10) . . ?
O3 S3 Pt3 114.8(6) . . ?
C50 S3 Pt3 112.9(6) . . ?
C49 S3 Pt3 111.2(8) . . ?
O4 S4 C51 111.7(10) . . ?
O4 S4 C52 109.4(11) . . ?
C51 S4 C52 97.9(12) . . ?
O4 S4 Pt4 113.7(6) . . ?
C51 S4 Pt4 110.8(8) . . ?
C52 S4 Pt4 112.3(8) . . ?

loop_
_geom_bond_atom_site_label_1
_geom_bond_atom_site_label_2
_geom_bond_distance
_geom_bond_site_symmetry_2
_geom_bond_publ_flag
C1 N1 1.331(18) . ?
C1 C2 1.36(2) . ?
C2 C3 1.39(3) . ?
C3 C4 1.33(2) . ?
C4 C5 1.41(2) . ?
C5 N1 1.32(2) . ?
C5 C6 1.53(2) . ?
C6 N2 1.315(19) . ?
C6 C7 1.42(2) . ?
C7 C8 1.36(3) . ?
C8 C9 1.34(3) . ?
C9 C10 1.37(3) . ?
C10 N2 1.30(2) . ?
C11 N3 1.310(18) . ?
C11 C12 1.41(2) . ?
C12 C13 1.37(2) . ?
C13 C14 1.36(2) . ?
C14 C15 1.42(2) . ?
C15 N3 1.355(19) . ?
C15 C16 1.52(2) . ?
C16 N4 1.340(18) . ?
C16 C17 1.39(2) . ?
C17 C18 1.42(3) . ?
C18 C19 1.30(3) . ?
C19 C20 1.37(2) . ?
C20 N4 1.327(19) . ?
C21 N5 1.151(17) . ?
C21 Ru1 1.970(16) . ?
C22 N6 1.191(19) . ?
C22 Ru1 1.975(18) . ?
C23 S1 1.70(2) . ?
C24 S1 1.72(2) . ?
C25 S2 1.722(17) . ?
C26 S2 1.782(18) . ?
C27 N7 1.315(19) . ?
C27 C28 1.38(2) . ?
C28 C29 1.38(3) . ?
C29 C30 1.33(3) . ?
C30 C31 1.33(2) . ?
C31 N7 1.340(19) . ?
C31 C32 1.49(2) . ?
C32 N8 1.368(19) . ?
C32 C33 1.37(2) . ?
C33 C34 1.41(2) . ?
C34 C35 1.31(2) . ?
C35 C36 1.40(2) . ?
C36 N8 1.307(19) . ?
C37 N9 1.29(2) . ?
C37 C38 1.40(2) . ?
C38 C39 1.37(3) . ?
C39 C40 1.30(3) . ?
C40 C41 1.37(2) . ?
C41 N9 1.347(18) . ?
C41 C42 1.47(2) . ?
C42 N10 1.339(18) . ?
C42 C43 1.42(2) . ?
C43 C44 1.35(2) . ?
C44 C45 1.35(2) . ?
C45 C46 1.34(2) . ?
C46 N10 1.311(18) . ?
C47 N11 1.147(17) . ?
C47 Ru2 1.970(15) . ?
C48 N12 1.157(19) . ?
C48 Ru2 2.00(2) . ?
C49 S3 1.757(18) . ?
C50 S3 1.748(17) . ?
C51 S4 1.70(2) . ?
C52 S4 1.73(2) . ?
C53 Cl9 1.707(16) . ?
C53 Cl10 1.749(18) . ?
C54 O5 1.55(5) . ?
Cl1 Pt1 2.301(6) . ?
Cl2 Pt1 2.280(5) . ?
Cl3 Pt2 2.281(6) . ?
Cl4 Pt2 2.255(6) . ?
Cl5 Pt3 2.270(5) . ?
Cl6 Pt3 2.290(5) . ?
Cl7 Pt4 2.274(6) . ?
Cl8 Pt4 2.288(5) . ?
N1 Ru1 2.069(13) . ?
N2 Ru1 2.067(13) . ?
N3 Ru1 2.124(11) . ?
N4 Ru1 2.073(12) . ?
N5 Pt1 1.997(11) . ?
N6 Pt2 1.957(15) . ?
N7 Ru2 2.064(13) . ?
N8 Ru2 2.087(13) . ?
N9 Ru2 2.092(12) . ?
N10 Ru2 2.097(13) . ?
N11 Pt3 2.018(13) . ?
N12 Pt4 1.975(14) . ?
O1 S1 1.437(13) . ?
O2 S2 1.433(10) . ?
O3 S3 1.449(13) . ?
O4 S4 1.448(12) . ?
Pt1 S1 2.211(4) . ?
Pt2 S2 2.202(4) . ?
Pt3 S3 2.211(4) . ?
Pt4 S4 2.212(5) . ?
